data_1572749
loop_
_publ_author_name
'Guo, Jia-Dong'
'Korsaye, Feven-Alemu'
'Schutz, Dorian'
'Ciofini, Ilaria'
'Miesch, Laurence'

_publ_section_title
;
 Photocatalyst-free, visible-light-induced regio- and stereoselective
 synthesis of phosphorylated enamines from <i>N</i>-allenamides <i>via</i>
 [1,3]-sulfonyl shift at room temperature.
;
_journal_issue 43
_journal_name_full 'Chemical science'
_journal_page_first 17962
_journal_page_last 17970
_journal_paper_doi 10.1039/d4sc05190d
_journal_volume 15
_journal_year 2024
_chemical_formula_moiety 'C29 H28 N O3 P S'
_chemical_formula_sum 'C29 H28 N O3 P S'
_chemical_formula_weight 501.55
_space_group_crystal_system triclinic
_space_group_IT_number 2
_space_group_name_Hall '-P 1'
_space_group_name_H-M_alt 'P -1'
_atom_sites_solution_hydrogens geom
_audit_creation_method SHELXL-2018/3
_audit_update_record
;
2023-11-28 deposited with the CCDC.	2024-10-02 downloaded from the CCDC.
;
_cell_angle_alpha 89.379(5)
_cell_angle_beta 62.804(4)
_cell_angle_gamma 74.413(5)
_cell_formula_units_Z 2
_cell_length_a 11.2161(17)
_cell_length_b 11.2502(18)
_cell_length_c 11.6904(18)
_cell_measurement_reflns_used 9094
_cell_measurement_temperature 120(2)
_cell_measurement_theta_max 66.21
_cell_measurement_theta_min 5.21
_cell_volume 1253.0(3)
_computing_cell_refinement 'Bruker SAINT'
_computing_data_collection 'Bruker APEX3'
_computing_data_reduction 'Bruker SAINT'
_computing_molecular_graphics 'Bruker SHELXTL'
_computing_publication_material 'Bruker SHELXTL'
_computing_structure_refinement 'SHELXL-2019/3(Sheldrick, 2019)'
_computing_structure_solution 'SHELXT 2018/2 (Sheldrick, 2018)'
_diffrn_ambient_temperature 120(2)
_diffrn_measured_fraction_theta_full 0.976
_diffrn_measured_fraction_theta_max 0.976
_diffrn_measurement_device_type 'Bruker PHOTON-III CPAD'
_diffrn_measurement_method '\f and \w shuterless scans'
_diffrn_radiation_type CuK\a
_diffrn_radiation_wavelength 1.54178
_diffrn_reflns_av_R_equivalents 0.0525
_diffrn_reflns_av_unetI/netI 0.0428
_diffrn_reflns_Laue_measured_fraction_full 0.976
_diffrn_reflns_Laue_measured_fraction_max 0.976
_diffrn_reflns_limit_h_max 13
_diffrn_reflns_limit_h_min -13
_diffrn_reflns_limit_k_max 13
_diffrn_reflns_limit_k_min -13
_diffrn_reflns_limit_l_max 13
_diffrn_reflns_limit_l_min -13
_diffrn_reflns_number 20327
_diffrn_reflns_point_group_measured_fraction_full 0.976
_diffrn_reflns_point_group_measured_fraction_max 0.976
_diffrn_reflns_theta_full 66.843
_diffrn_reflns_theta_max 66.842
_diffrn_reflns_theta_min 4.641
_diffrn_source 'Cu-ImuS Diamond microfocus tube'
_exptl_absorpt_coefficient_mu 2.005
_exptl_absorpt_correction_T_max 0.7528
_exptl_absorpt_correction_T_min 0.6157
_exptl_absorpt_correction_type multi-scan
_exptl_absorpt_process_details sadabs
_exptl_crystal_colour colourless
_exptl_crystal_density_diffrn 1.329
_exptl_crystal_density_meas ?
_exptl_crystal_description block
_exptl_crystal_F_000 528
_exptl_crystal_size_max 0.200
_exptl_crystal_size_mid 0.180
_exptl_crystal_size_min 0.150
_refine_diff_density_max 0.404
_refine_diff_density_min -0.511
_refine_diff_density_rms 0.068
_refine_ls_extinction_method none
_refine_ls_goodness_of_fit_ref 1.021
_refine_ls_hydrogen_treatment constr
_refine_ls_matrix_type full
_refine_ls_number_parameters 317
_refine_ls_number_reflns 4345
_refine_ls_number_restraints 0
_refine_ls_restrained_S_all 1.021
_refine_ls_R_factor_all 0.0423
_refine_ls_R_factor_gt 0.0416
_refine_ls_shift/su_max 0.001
_refine_ls_shift/su_mean 0.000
_refine_ls_structure_factor_coef Fsqd
_refine_ls_weighting_details 'w=1/[\s^2^(Fo^2^)+(0.0979P)^2^+0.6588P] where P=(Fo^2^+2Fc^2^)/3'
_refine_ls_weighting_scheme calc
_refine_ls_wR_factor_gt 0.1345
_refine_ls_wR_factor_ref 0.1355
_reflns_Friedel_coverage 0.000
_reflns_number_gt 4225
_reflns_number_total 4345
_reflns_threshold_expression 'I > 2\s(I)'
_cod_data_source_file d4sc05190d2.cif
_cod_data_source_block elmjdg231012
_cod_depositor_comments
;
The following automatic conversions were performed:

data item '_exptl_crystal_density_meas' value 'none' was changed to
'?' -- the value is perceived as not measured.

Automatic conversion script
Id: cif_fix_values 8170 2020-07-09 18:12:32Z antanas 

 Adding full bibliography for 1572747--1572749.cif.
;
_cod_database_code 1572749
_shelx_shelxl_version_number 2018/3
_shelx_space_group_comment
;
The symmetry employed for this shelxl refinement is uniquely defined
by the following loop, which should always be used as a source of
symmetry information in preference to the above space-group names.
They are only intended as comments.
;
_shelx_estimated_absorpt_t_min 0.690
_shelx_estimated_absorpt_t_max 0.753

loop_
_space_group_symop_operation_xyz
'x, y, z'
'-x, -y, -z'

loop_
_atom_site_label
_atom_site_type_symbol
_atom_site_fract_x
_atom_site_fract_y
_atom_site_fract_z
_atom_site_U_iso_or_equiv
_atom_site_adp_type
_atom_site_occupancy
_atom_site_site_symmetry_order
_atom_site_calc_flag
_atom_site_refinement_flags_posn
_atom_site_refinement_flags_adp
_atom_site_refinement_flags_occupancy
_atom_site_disorder_assembly
_atom_site_disorder_group
C1 C 0.48492(17) 0.37432(16) 0.73872(16) 0.0150(4) Uani 1 1 d . . . . .
S1 S 0.34846(4) 0.47412(4) 0.87467(4) 0.01417(16) Uani 1 1 d . . . . .
O1 O 0.40701(13) 0.54465(12) 0.92693(12) 0.0194(3) Uani 1 1 d . . . . .
O2 O 0.23822(13) 0.54225(12) 0.84561(12) 0.0196(3) Uani 1 1 d . . . . .
C2 C 0.28231(18) 0.37287(16) 0.98861(16) 0.0156(4) Uani 1 1 d . . . . .
C3 C 0.16899(19) 0.33603(18) 0.99987(18) 0.0199(4) Uani 1 1 d . . . . .
H3 H 0.121275 0.370313 0.952218 0.024 Uiso 1 1 calc R U . . .
C4 C 0.1266(2) 0.24862(18) 1.08153(18) 0.0222(4) Uani 1 1 d . . . . .
H4 H 0.047944 0.224573 1.090948 0.027 Uiso 1 1 calc R U . . .
C5 C 0.1971(2) 0.19533(17) 1.15010(17) 0.0205(4) Uani 1 1 d . . . . .
C6 C 0.31000(19) 0.23424(18) 1.13758(18) 0.0198(4) Uani 1 1 d . . . . .
H6 H 0.358953 0.198713 1.183845 0.024 Uiso 1 1 calc R U . . .
C7 C 0.35222(19) 0.32375(17) 1.05897(17) 0.0176(4) Uani 1 1 d . . . . .
H7 H 0.427630 0.351196 1.053122 0.021 Uiso 1 1 calc R U . . .
C8 C 0.1527(2) 0.09772(19) 1.2358(2) 0.0290(5) Uani 1 1 d . . . . .
H8A H 0.065413 0.137207 1.315063 0.043 Uiso 1 1 calc R U . . .
H8B H 0.226321 0.056409 1.258450 0.043 Uiso 1 1 calc R U . . .
H8C H 0.137334 0.036083 1.189471 0.043 Uiso 1 1 calc R U . . .
C9 C 0.60650(18) 0.30402(16) 0.76044(17) 0.0164(4) Uani 1 1 d . . . . .
H9A H 0.586837 0.227490 0.796949 0.020 Uiso 1 1 calc R U . . .
H9B H 0.607751 0.355763 0.827610 0.020 Uiso 1 1 calc R U . . .
P1 P 0.78132(4) 0.25872(4) 0.62325(4) 0.01338(16) Uani 1 1 d . . . . .
O3 O 0.80242(13) 0.15796(11) 0.52771(12) 0.0183(3) Uani 1 1 d . . . . .
C10 C 0.89630(18) 0.21215(16) 0.69535(17) 0.0150(4) Uani 1 1 d . . . . .
C11 C 0.86568(19) 0.26989(17) 0.81502(17) 0.0187(4) Uani 1 1 d . . . . .
H11 H 0.781111 0.335451 0.862171 0.022 Uiso 1 1 calc R U . . .
C12 C 0.9588(2) 0.23141(19) 0.86489(19) 0.0239(4) Uani 1 1 d . . . . .
H12 H 0.937609 0.270607 0.946298 0.029 Uiso 1 1 calc R U . . .
C13 C 1.0827(2) 0.13606(18) 0.79649(19) 0.0235(4) Uani 1 1 d . . . . .
H13 H 1.146413 0.110374 0.830701 0.028 Uiso 1 1 calc R U . . .
C14 C 1.11335(19) 0.07817(17) 0.67785(19) 0.0212(4) Uani 1 1 d . . . . .
H14 H 1.197958 0.012504 0.631257 0.025 Uiso 1 1 calc R U . . .
C15 C 1.02086(18) 0.11586(16) 0.62695(17) 0.0172(4) Uani 1 1 d . . . . .
H15 H 1.042395 0.076110 0.545673 0.021 Uiso 1 1 calc R U . . .
C16 C 0.81117(17) 0.39655(16) 0.54819(17) 0.0150(4) Uani 1 1 d . . . . .
C17 C 0.79800(18) 0.50400(17) 0.61721(17) 0.0186(4) Uani 1 1 d . . . . .
H17 H 0.769999 0.507488 0.707358 0.022 Uiso 1 1 calc R U . . .
C18 C 0.82605(19) 0.60548(17) 0.55335(19) 0.0207(4) Uani 1 1 d . . . . .
H18 H 0.816957 0.678752 0.600124 0.025 Uiso 1 1 calc R U . . .
C19 C 0.86734(19) 0.60097(18) 0.42154(19) 0.0212(4) Uani 1 1 d . . . . .
H19 H 0.885778 0.671177 0.378655 0.025 Uiso 1 1 calc R U . . .
C20 C 0.88165(19) 0.49419(19) 0.35255(18) 0.0208(4) Uani 1 1 d . . . . .
H20 H 0.910859 0.490900 0.262196 0.025 Uiso 1 1 calc R U . . .
C21 C 0.85333(18) 0.39191(17) 0.41540(17) 0.0180(4) Uani 1 1 d . . . . .
H21 H 0.862603 0.318861 0.368160 0.022 Uiso 1 1 calc R U . . .
C22 C 0.46358(18) 0.36481(16) 0.63381(17) 0.0160(4) Uani 1 1 d . . . . .
H22 H 0.378464 0.418532 0.640854 0.019 Uiso 1 1 calc R U . . .
N1 N 0.54838(16) 0.28865(14) 0.52165(14) 0.0174(3) Uani 1 1 d . . . . .
H1 H 0.614932 0.223571 0.518215 0.021 Uiso 1 1 calc R U . . .
C23 C 0.5327(2) 0.31139(17) 0.40474(17) 0.0187(4) Uani 1 1 d . . . . .
H23A H 0.605454 0.348834 0.346201 0.022 Uiso 1 1 calc R U . . .
H23B H 0.439842 0.372105 0.429732 0.022 Uiso 1 1 calc R U . . .
C24 C 0.54517(19) 0.19440(17) 0.33225(17) 0.0171(4) Uani 1 1 d . . . . .
C25 C 0.4667(2) 0.11459(18) 0.39524(19) 0.0232(4) Uani 1 1 d . . . . .
H25 H 0.406095 0.132246 0.486137 0.028 Uiso 1 1 calc R U . . .
C26 C 0.4761(2) 0.00969(18) 0.3267(2) 0.0267(4) Uani 1 1 d . . . . .
H26 H 0.421681 -0.043785 0.370757 0.032 Uiso 1 1 calc R U . . .
C27 C 0.5649(2) -0.01745(18) 0.1938(2) 0.0268(4) Uani 1 1 d . . . . .
H27 H 0.572206 -0.089783 0.146853 0.032 Uiso 1 1 calc R U . . .
C28 C 0.6425(2) 0.06177(19) 0.1304(2) 0.0262(4) Uani 1 1 d . . . . .
H28 H 0.702580 0.044150 0.039389 0.031 Uiso 1 1 calc R U . . .
C29 C 0.6331(2) 0.16722(18) 0.19915(19) 0.0215(4) Uani 1 1 d . . . . .
H29 H 0.687177 0.220857 0.154847 0.026 Uiso 1 1 calc R U . . .

loop_
_atom_site_aniso_label
_atom_site_aniso_U_11
_atom_site_aniso_U_22
_atom_site_aniso_U_33
_atom_site_aniso_U_23
_atom_site_aniso_U_13
_atom_site_aniso_U_12
C1 0.0140(8) 0.0167(8) 0.0137(8) 0.0024(7) -0.0055(7) -0.0060(7)
S1 0.0141(2) 0.0143(3) 0.0141(3) 0.00121(17) -0.00672(19) -0.00397(18)
O1 0.0215(7) 0.0176(6) 0.0211(7) -0.0003(5) -0.0106(6) -0.0075(5)
O2 0.0174(6) 0.0205(7) 0.0199(7) 0.0030(5) -0.0097(5) -0.0024(5)
C2 0.0151(8) 0.0169(9) 0.0125(8) 0.0004(7) -0.0047(7) -0.0045(7)
C3 0.0190(9) 0.0250(10) 0.0178(9) 0.0016(7) -0.0098(7) -0.0073(7)
C4 0.0196(9) 0.0274(10) 0.0202(9) 0.0011(8) -0.0073(8) -0.0116(8)
C5 0.0228(9) 0.0196(9) 0.0127(8) -0.0001(7) -0.0031(7) -0.0061(7)
C6 0.0189(9) 0.0220(9) 0.0149(8) 0.0007(7) -0.0073(7) -0.0018(7)
C7 0.0159(8) 0.0213(9) 0.0154(8) -0.0001(7) -0.0074(7) -0.0051(7)
C8 0.0328(11) 0.0257(10) 0.0240(10) 0.0076(8) -0.0084(9) -0.0114(9)
C9 0.0152(8) 0.0182(9) 0.0168(9) 0.0042(7) -0.0076(7) -0.0064(7)
P1 0.0133(3) 0.0136(3) 0.0130(3) -0.00025(18) -0.00606(19) -0.00359(18)
O3 0.0190(6) 0.0172(6) 0.0187(6) -0.0020(5) -0.0098(5) -0.0036(5)
C10 0.0158(8) 0.0139(8) 0.0159(8) 0.0031(7) -0.0072(7) -0.0057(7)
C11 0.0162(9) 0.0208(9) 0.0164(9) -0.0019(7) -0.0068(7) -0.0026(7)
C12 0.0228(10) 0.0314(11) 0.0183(9) 0.0003(8) -0.0113(8) -0.0061(8)
C13 0.0221(9) 0.0263(10) 0.0266(10) 0.0064(8) -0.0162(8) -0.0056(8)
C14 0.0171(9) 0.0173(9) 0.0279(10) 0.0025(7) -0.0107(8) -0.0031(7)
C15 0.0184(9) 0.0153(8) 0.0172(9) 0.0008(7) -0.0070(7) -0.0064(7)
C16 0.0119(8) 0.0163(9) 0.0172(9) 0.0014(7) -0.0073(7) -0.0039(7)
C17 0.0184(9) 0.0208(9) 0.0165(9) 0.0010(7) -0.0082(7) -0.0056(7)
C18 0.0207(9) 0.0172(9) 0.0250(10) -0.0001(7) -0.0110(8) -0.0062(7)
C19 0.0169(9) 0.0210(9) 0.0275(10) 0.0084(8) -0.0107(8) -0.0084(7)
C20 0.0183(9) 0.0281(10) 0.0168(9) 0.0048(8) -0.0087(7) -0.0072(8)
C21 0.0169(8) 0.0204(9) 0.0170(9) 0.0002(7) -0.0083(7) -0.0053(7)
C22 0.0166(8) 0.0159(8) 0.0180(9) 0.0028(7) -0.0083(7) -0.0083(7)
N1 0.0184(7) 0.0186(7) 0.0161(7) 0.0008(6) -0.0097(6) -0.0041(6)
C23 0.0241(9) 0.0197(9) 0.0155(9) 0.0039(7) -0.0112(8) -0.0079(7)
C24 0.0198(9) 0.0174(9) 0.0182(9) 0.0029(7) -0.0128(7) -0.0046(7)
C25 0.0282(10) 0.0252(10) 0.0209(9) 0.0066(8) -0.0138(8) -0.0111(8)
C26 0.0358(11) 0.0203(10) 0.0329(11) 0.0083(8) -0.0210(9) -0.0132(8)
C27 0.0309(11) 0.0196(10) 0.0336(11) -0.0050(8) -0.0208(9) -0.0024(8)
C28 0.0254(10) 0.0269(10) 0.0228(10) -0.0039(8) -0.0118(8) -0.0016(8)
C29 0.0222(9) 0.0224(9) 0.0219(10) 0.0030(7) -0.0121(8) -0.0063(8)

loop_
_atom_type_symbol
_atom_type_description
_atom_type_scat_dispersion_real
_atom_type_scat_dispersion_imag
_atom_type_scat_source
C C 0.0181 0.0091 'International Tables Vol C Tables 4.2.6.8 and 6.1.1.4'
H H 0.0000 0.0000 'International Tables Vol C Tables 4.2.6.8 and 6.1.1.4'
N N 0.0311 0.0180 'International Tables Vol C Tables 4.2.6.8 and 6.1.1.4'
O O 0.0492 0.0322 'International Tables Vol C Tables 4.2.6.8 and 6.1.1.4'
P P 0.2955 0.4335 'International Tables Vol C Tables 4.2.6.8 and 6.1.1.4'
S S 0.3331 0.5567 'International Tables Vol C Tables 4.2.6.8 and 6.1.1.4'

loop_
_geom_angle_atom_site_label_1
_geom_angle_atom_site_label_2
_geom_angle_atom_site_label_3
_geom_angle
_geom_angle_site_symmetry_1
_geom_angle_site_symmetry_3
_geom_angle_publ_flag
C22 C1 C9 130.00(16) . . ?
C22 C1 S1 116.68(13) . . ?
C9 C1 S1 113.16(12) . . ?
O1 S1 O2 118.02(8) . . ?
O1 S1 C1 108.54(8) . . ?
O2 S1 C1 110.29(8) . . ?
O1 S1 C2 106.78(8) . . ?
O2 S1 C2 108.26(8) . . ?
C1 S1 C2 103.98(8) . . ?
C3 C2 C7 120.81(16) . . ?
C3 C2 S1 120.11(14) . . ?
C7 C2 S1 118.90(13) . . ?
C4 C3 C2 119.11(17) . . ?
C4 C3 H3 120.4 . . ?
C2 C3 H3 120.4 . . ?
C3 C4 C5 121.29(17) . . ?
C3 C4 H4 119.4 . . ?
C5 C4 H4 119.4 . . ?
C4 C5 C6 118.48(17) . . ?
C4 C5 C8 120.87(17) . . ?
C6 C5 C8 120.65(17) . . ?
C7 C6 C5 121.29(17) . . ?
C7 C6 H6 119.4 . . ?
C5 C6 H6 119.4 . . ?
C6 C7 C2 118.97(16) . . ?
C6 C7 H7 120.5 . . ?
C2 C7 H7 120.5 . . ?
C5 C8 H8A 109.5 . . ?
C5 C8 H8B 109.5 . . ?
H8A C8 H8B 109.5 . . ?
C5 C8 H8C 109.5 . . ?
H8A C8 H8C 109.5 . . ?
H8B C8 H8C 109.5 . . ?
C1 C9 P1 118.51(12) . . ?
C1 C9 H9A 107.7 . . ?
P1 C9 H9A 107.7 . . ?
C1 C9 H9B 107.7 . . ?
P1 C9 H9B 107.7 . . ?
H9A C9 H9B 107.1 . . ?
O3 P1 C16 111.19(8) . . ?
O3 P1 C10 112.65(8) . . ?
C16 P1 C10 107.80(8) . . ?
O3 P1 C9 112.95(8) . . ?
C16 P1 C9 107.61(8) . . ?
C10 P1 C9 104.24(8) . . ?
C15 C10 C11 119.49(16) . . ?
C15 C10 P1 117.99(13) . . ?
C11 C10 P1 122.51(13) . . ?
C12 C11 C10 120.03(17) . . ?
C12 C11 H11 120.0 . . ?
C10 C11 H11 120.0 . . ?
C13 C12 C11 120.33(17) . . ?
C13 C12 H12 119.8 . . ?
C11 C12 H12 119.8 . . ?
C12 C13 C14 119.87(17) . . ?
C12 C13 H13 120.1 . . ?
C14 C13 H13 120.1 . . ?
C13 C14 C15 120.32(17) . . ?
C13 C14 H14 119.8 . . ?
C15 C14 H14 119.8 . . ?
C14 C15 C10 119.96(17) . . ?
C14 C15 H15 120.0 . . ?
C10 C15 H15 120.0 . . ?
C17 C16 C21 119.85(16) . . ?
C17 C16 P1 122.30(13) . . ?
C21 C16 P1 117.82(13) . . ?
C18 C17 C16 119.56(17) . . ?
C18 C17 H17 120.2 . . ?
C16 C17 H17 120.2 . . ?
C17 C18 C19 120.54(17) . . ?
C17 C18 H18 119.7 . . ?
C19 C18 H18 119.7 . . ?
C20 C19 C18 120.05(17) . . ?
C20 C19 H19 120.0 . . ?
C18 C19 H19 120.0 . . ?
C19 C20 C21 120.04(17) . . ?
C19 C20 H20 120.0 . . ?
C21 C20 H20 120.0 . . ?
C20 C21 C16 119.95(17) . . ?
C20 C21 H21 120.0 . . ?
C16 C21 H21 120.0 . . ?
N1 C22 C1 127.83(17) . . ?
N1 C22 H22 116.1 . . ?
C1 C22 H22 116.1 . . ?
C22 N1 C23 121.56(15) . . ?
C22 N1 H1 119.2 . . ?
C23 N1 H1 119.2 . . ?
N1 C23 C24 112.99(14) . . ?
N1 C23 H23A 109.0 . . ?
C24 C23 H23A 109.0 . . ?
N1 C23 H23B 109.0 . . ?
C24 C23 H23B 109.0 . . ?
H23A C23 H23B 107.8 . . ?
C29 C24 C25 118.85(17) . . ?
C29 C24 C23 119.71(16) . . ?
C25 C24 C23 121.40(17) . . ?
C26 C25 C24 120.73(18) . . ?
C26 C25 H25 119.6 . . ?
C24 C25 H25 119.6 . . ?
C25 C26 C27 120.17(18) . . ?
C25 C26 H26 119.9 . . ?
C27 C26 H26 119.9 . . ?
C28 C27 C26 119.45(18) . . ?
C28 C27 H27 120.3 . . ?
C26 C27 H27 120.3 . . ?
C27 C28 C29 120.42(19) . . ?
C27 C28 H28 119.8 . . ?
C29 C28 H28 119.8 . . ?
C24 C29 C28 120.38(18) . . ?
C24 C29 H29 119.8 . . ?
C28 C29 H29 119.8 . . ?

loop_
_geom_bond_atom_site_label_1
_geom_bond_atom_site_label_2
_geom_bond_distance
_geom_bond_site_symmetry_2
_geom_bond_publ_flag
C1 C22 1.363(2) . ?
C1 C9 1.511(2) . ?
C1 S1 1.7381(18) . ?
S1 O1 1.4462(13) . ?
S1 O2 1.4493(13) . ?
S1 C2 1.7721(17) . ?
C2 C3 1.390(3) . ?
C2 C7 1.394(3) . ?
C3 C4 1.386(3) . ?
C3 H3 0.9500 . ?
C4 C5 1.393(3) . ?
C4 H4 0.9500 . ?
C5 C6 1.394(3) . ?
C5 C8 1.507(3) . ?
C6 C7 1.386(3) . ?
C6 H6 0.9500 . ?
C7 H7 0.9500 . ?
C8 H8A 0.9800 . ?
C8 H8B 0.9800 . ?
C8 H8C 0.9800 . ?
C9 P1 1.8118(18) . ?
C9 H9A 0.9900 . ?
C9 H9B 0.9900 . ?
P1 O3 1.4933(13) . ?
P1 C16 1.8077(17) . ?
P1 C10 1.8081(18) . ?
C10 C15 1.396(3) . ?
C10 C11 1.399(2) . ?
C11 C12 1.388(3) . ?
C11 H11 0.9500 . ?
C12 C13 1.386(3) . ?
C12 H12 0.9500 . ?
C13 C14 1.389(3) . ?
C13 H13 0.9500 . ?
C14 C15 1.390(3) . ?
C14 H14 0.9500 . ?
C15 H15 0.9500 . ?
C16 C17 1.397(2) . ?
C16 C21 1.398(3) . ?
C17 C18 1.385(3) . ?
C17 H17 0.9500 . ?
C18 C19 1.389(3) . ?
C18 H18 0.9500 . ?
C19 C20 1.385(3) . ?
C19 H19 0.9500 . ?
C20 C21 1.389(3) . ?
C20 H20 0.9500 . ?
C21 H21 0.9500 . ?
C22 N1 1.343(2) . ?
C22 H22 0.9500 . ?
N1 C23 1.467(2) . ?
N1 H1 0.8800 . ?
C23 C24 1.512(2) . ?
C23 H23A 0.9900 . ?
C23 H23B 0.9900 . ?
C24 C29 1.390(3) . ?
C24 C25 1.393(3) . ?
C25 C26 1.386(3) . ?
C25 H25 0.9500 . ?
C26 C27 1.390(3) . ?
C26 H26 0.9500 . ?
C27 C28 1.384(3) . ?
C27 H27 0.9500 . ?
C28 C29 1.393(3) . ?
C28 H28 0.9500 . ?
C29 H29 0.9500 . ?

loop_
_geom_torsion_atom_site_label_1
_geom_torsion_atom_site_label_2
_geom_torsion_atom_site_label_3
_geom_torsion_atom_site_label_4
_geom_torsion
_geom_torsion_site_symmetry_1
_geom_torsion_site_symmetry_2
_geom_torsion_site_symmetry_3
_geom_torsion_site_symmetry_4
_geom_torsion_publ_flag
C22 C1 S1 O1 -137.24(14) . . . . ?
C9 C1 S1 O1 46.89(14) . . . . ?
C22 C1 S1 O2 -6.52(16) . . . . ?
C9 C1 S1 O2 177.61(11) . . . . ?
C22 C1 S1 C2 109.35(14) . . . . ?
C9 C1 S1 C2 -66.52(13) . . . . ?
O1 S1 C2 C3 150.74(15) . . . . ?
O2 S1 C2 C3 22.70(17) . . . . ?
C1 S1 C2 C3 -94.59(16) . . . . ?
O1 S1 C2 C7 -34.11(16) . . . . ?
O2 S1 C2 C7 -162.16(14) . . . . ?
C1 S1 C2 C7 80.55(15) . . . . ?
C7 C2 C3 C4 -0.5(3) . . . . ?
S1 C2 C3 C4 174.54(14) . . . . ?
C2 C3 C4 C5 -1.4(3) . . . . ?
C3 C4 C5 C6 1.6(3) . . . . ?
C3 C4 C5 C8 -178.27(17) . . . . ?
C4 C5 C6 C7 0.0(3) . . . . ?
C8 C5 C6 C7 179.88(17) . . . . ?
C5 C6 C7 C2 -1.8(3) . . . . ?
C3 C2 C7 C6 2.1(3) . . . . ?
S1 C2 C7 C6 -173.05(13) . . . . ?
C22 C1 C9 P1 34.4(2) . . . . ?
S1 C1 C9 P1 -150.40(10) . . . . ?
C1 C9 P1 O3 -70.41(14) . . . . ?
C1 C9 P1 C16 52.69(15) . . . . ?
C1 C9 P1 C10 166.98(13) . . . . ?
O3 P1 C10 C15 23.55(16) . . . . ?
C16 P1 C10 C15 -99.49(14) . . . . ?
C9 P1 C10 C15 146.36(14) . . . . ?
O3 P1 C10 C11 -157.30(14) . . . . ?
C16 P1 C10 C11 79.66(16) . . . . ?
C9 P1 C10 C11 -34.50(17) . . . . ?
C15 C10 C11 C12 0.0(3) . . . . ?
P1 C10 C11 C12 -179.09(14) . . . . ?
C10 C11 C12 C13 0.2(3) . . . . ?
C11 C12 C13 C14 -0.4(3) . . . . ?
C12 C13 C14 C15 0.4(3) . . . . ?
C13 C14 C15 C10 -0.1(3) . . . . ?
C11 C10 C15 C14 -0.1(3) . . . . ?
P1 C10 C15 C14 179.10(13) . . . . ?
O3 P1 C16 C17 179.98(13) . . . . ?
C10 P1 C16 C17 -56.09(16) . . . . ?
C9 P1 C16 C17 55.81(16) . . . . ?
O3 P1 C16 C21 -2.18(16) . . . . ?
C10 P1 C16 C21 121.75(14) . . . . ?
C9 P1 C16 C21 -126.35(14) . . . . ?
C21 C16 C17 C18 0.4(3) . . . . ?
P1 C16 C17 C18 178.23(13) . . . . ?
C16 C17 C18 C19 -0.1(3) . . . . ?
C17 C18 C19 C20 -0.4(3) . . . . ?
C18 C19 C20 C21 0.7(3) . . . . ?
C19 C20 C21 C16 -0.4(3) . . . . ?
C17 C16 C21 C20 -0.2(3) . . . . ?
P1 C16 C21 C20 -178.06(13) . . . . ?
C9 C1 C22 N1 -0.2(3) . . . . ?
S1 C1 C22 N1 -175.24(14) . . . . ?
C1 C22 N1 C23 -162.57(17) . . . . ?
C22 N1 C23 C24 -136.85(17) . . . . ?
N1 C23 C24 C29 -131.05(17) . . . . ?
N1 C23 C24 C25 51.1(2) . . . . ?
C29 C24 C25 C26 0.1(3) . . . . ?
C23 C24 C25 C26 178.00(17) . . . . ?
C24 C25 C26 C27 0.3(3) . . . . ?
C25 C26 C27 C28 -0.7(3) . . . . ?
C26 C27 C28 C29 0.7(3) . . . . ?
C25 C24 C29 C28 -0.1(3) . . . . ?
C23 C24 C29 C28 -178.04(17) . . . . ?
C27 C28 C29 C24 -0.3(3) . . . . ?
